data_9004471
loop_
_publ_author_name
'Groat, L. A.'

_publ_section_title
;
 The crystal structure of gerenite-(Y), (Ca,Na)2(Y,REE)3Si6O18.2H2O,
 a cyclosilicate mineral
;
_journal_name_full 'The Canadian Mineralogist'
_journal_page_first 801
_journal_page_last 808
_journal_volume 36
_journal_year 1998
_chemical_formula_sum 'Ca2 H4 O20 Si6 Y3'
_chemical_name_mineral Gerenite-(Y)
_space_group_IT_number 2
_symmetry_space_group_name_Hall '-P 1'
_symmetry_space_group_name_H-M 'P -1'
_cell_angle_alpha 97.36
_cell_angle_beta 100.52
_cell_angle_gamma 116.57
_cell_formula_units_Z 1
_cell_length_a 9.257
_cell_length_b 9.684
_cell_length_c 5.520
_cell_volume 422.577
_database_code_amcsd 0005545
_exptl_crystal_density_diffrn 3.298
_cod_original_formula_sum 'Si6 Y3 Ca2 O20 H4'
_cod_database_code 9004471

loop_
_space_group_symop_operation_xyz
x,y,z
-x,-y,-z

loop_
_atom_site_aniso_label
_atom_site_aniso_U_11
_atom_site_aniso_U_22
_atom_site_aniso_U_33
_atom_site_aniso_U_12
_atom_site_aniso_U_13
_atom_site_aniso_U_23
Si1 0.01390 0.01380 0.00770 0.00840 0.00340 0.00320
Si2 0.01110 0.01320 0.00710 0.00640 0.00310 0.00020
Si3 0.01340 0.01740 0.00700 0.00970 0.00340 0.00160
Y1 0.03140 0.02380 0.01090 0.02170 -0.00930 -0.00630
Y2 0.01030 0.01800 0.00780 0.00750 0.00210 0.00180
Ca 0.01670 0.01780 0.01950 0.00950 0.00440 0.00460
O1 0.01610 0.01800 0.01810 0.00830 0.00410 -0.00120
O2 0.04020 0.02990 0.00400 0.01640 -0.00050 0.00090
O3 0.02420 0.02650 0.04460 0.01650 0.02310 0.02150
O4 0.01390 0.02600 0.01390 0.00580 -0.00290 -0.00880
O5 0.03130 0.02500 0.02020 0.01320 0.01690 0.00990
O6 0.01720 0.01870 0.00820 0.00440 -0.00240 0.00230
O7 0.01370 0.02330 0.01260 0.01080 0.00630 0.00200
O8 0.02270 0.01210 0.01920 0.00720 0.00030 -0.00440
O9 0.05100 0.04820 0.03620 0.04490 -0.01370 -0.00570
Wat 0.04150 0.08720 0.04510 0.03180 0.01030 0.01690

loop_
_atom_site_label
_atom_site_fract_x
_atom_site_fract_y
_atom_site_fract_z
_atom_site_type_symbol
_atom_site_attached_hydrogens
Si1 0.36470 0.25080 0.38250 Si 0
Si2 0.11950 0.36800 0.10210 Si 0
Si3 0.75950 0.12510 0.76880 Si 0
Y1 0.50000 0.50000 0.00000 Y 0
Y2 0.78140 0.36420 0.31710 Y 0
Ca 0.62110 0.93290 0.17300 Ca 0
O1 0.66990 0.15540 0.97750 O 0
O2 0.59810 0.70880 0.31890 O 0
O3 0.52210 0.34370 0.26960 O 0
O4 0.96110 0.21830 0.88950 O 0
O5 0.76000 0.51450 0.03940 O 0
O6 0.70810 0.16250 0.50400 O 0
O7 0.05360 0.44440 0.30620 O 0
O8 0.29370 0.06440 0.27600 O 0
O9 0.22380 0.29350 0.24800 O 0
Wat 0.90810 0.99840 0.26750 O 2

loop_
_cod_changelog_entry_id
_cod_changelog_entry_author
_cod_changelog_entry_date
_cod_changelog_entry_text
1
;cod-tools version 3.8.0
Id: cif_guess_AMCSD_atom_types 9574 2023-05-10 09:00:05Z saulius
;
2023-05-10T18:49:09+03:00
;Derived atom types and hydrogen counts
from atom names that follow the AMCSD naming convention
(Wat == water, O-H == hydroxyl).
;

loop_
_cod_related_entry_id
_cod_related_entry_database
_cod_related_entry_code
1 AMCSD 0005545
